data_7109121
loop_
_publ_author_name
'David Bardelang'
'Michel Giorgi'
'Cedric Pardanaud'
'Virginie Hornebecq'
'Egon Rizzato'
'Paul Tordo'
'Olivier Ouari'

_publ_section_title
;
 Organic multishell isostructural host-guest crystals: fullerenes C60
 inside a nitroxide open framework
;
_journal_name_full Chem.Commun.
_journal_page_first 3519
_journal_paper_doi 10.1039/c3cc00170a
_journal_volume 49
_journal_year 2013
_chemical_compound_source 'synthesis as described'
_chemical_formula_moiety 'C11.5 H20 N1 O3'
_chemical_formula_sum 'C11.5 H20 N O3'
_chemical_formula_weight 220.29
_chemical_name_systematic
;
?
;
_space_group_IT_number 167
_symmetry_cell_setting trigonal
_symmetry_Int_Tables_number 167
_symmetry_space_group_name_Hall '-R 3 2"c'
_symmetry_space_group_name_H-M 'R -3 c :H'
_atom_sites_solution_hydrogens geom
_atom_sites_solution_primary direct
_atom_sites_solution_secondary difmap
_audit_conform_dict_location ftp://ftp.iucr.org/pub/cif_core.dic
_audit_conform_dict_name cif_core.dic
_audit_conform_dict_version 2.4
_audit_creation_date 2013-02-28T11:01:58-00:00
_audit_creation_method 'WinGX routine CIF_UPDATE'
_cell_angle_alpha 90
_cell_angle_beta 90
_cell_angle_gamma 120
_cell_formula_units_Z 36
_cell_length_a 25.1890(8)
_cell_length_b 25.1890(8)
_cell_length_c 30.1466(6)
_cell_measurement_reflns_used 30586
_cell_measurement_temperature 293(2)
_cell_measurement_theta_max 28.23
_cell_measurement_theta_min 1.62
_cell_measurement_wavelength 0.71073
_cell_volume 16565.0(8)
_computing_molecular_graphics 'Ortep-3 for Windows (Farrugia, 1997)'
_computing_publication_material 'WinGX publication routines (Farrugia, 1999)'
_computing_structure_refinement 'SHELXL-97 (Sheldrick, 2008)'
_diffrn_ambient_temperature 293(2)
_diffrn_measured_fraction_theta_full 0.992
_diffrn_measured_fraction_theta_max 0.971
_diffrn_measurement_device_type KappaCCD
_diffrn_measurement_method 'Omega + Phi scan'
_diffrn_radiation_monochromator graphite
_diffrn_radiation_probe x-ray
_diffrn_radiation_type MoK\a
_diffrn_radiation_wavelength 0.71073
_diffrn_reflns_av_R_equivalents 0.0391
_diffrn_reflns_av_unetI/netI 0.0487
_diffrn_reflns_limit_h_max 33
_diffrn_reflns_limit_h_min 0
_diffrn_reflns_limit_k_max 0
_diffrn_reflns_limit_k_min -28
_diffrn_reflns_limit_l_max 37
_diffrn_reflns_limit_l_min -38
_diffrn_reflns_number 8470
_diffrn_reflns_theta_full 25
_diffrn_reflns_theta_max 28.23
_diffrn_reflns_theta_min 1.62
_diffrn_standards_number 0
_exptl_absorpt_coefficient_mu 0.057
_exptl_absorpt_correction_type none
_exptl_crystal_colour purple
_exptl_crystal_density_diffrn 0.795
_exptl_crystal_density_method 'not measured'
_exptl_crystal_description prism
_exptl_crystal_F_000 4320
_exptl_crystal_size_max 0.7
_exptl_crystal_size_mid 0.5
_exptl_crystal_size_min 0.3
_refine_diff_density_max 1.085
_refine_diff_density_min -0.448
_refine_diff_density_rms 0.21
_refine_ls_extinction_method none
_refine_ls_goodness_of_fit_ref 1.763
_refine_ls_hydrogen_treatment constr
_refine_ls_matrix_type full
_refine_ls_number_parameters 141
_refine_ls_number_reflns 4419
_refine_ls_number_restraints 0
_refine_ls_restrained_S_all 1.763
_refine_ls_R_factor_all 0.2195
_refine_ls_R_factor_gt 0.1572
_refine_ls_shift/su_max 0.000
_refine_ls_shift/su_mean 0
_refine_ls_structure_factor_coef Fsqd
_refine_ls_weighting_details 'calc w=1/[\s^2^(Fo^2^)+(0.2000P)^2^+0.0000P] where P=(Fo^2^+2Fc^2^)/3'
_refine_ls_weighting_scheme calc
_refine_ls_wR_factor_gt 0.4459
_refine_ls_wR_factor_ref 0.4854
_reflns_number_gt 2659
_reflns_number_total 4419
_reflns_threshold_expression >2\s(I)
_cod_data_source_file c3cc00170a.txt
_cod_data_source_block btbk76a
_cod_original_sg_symbol_H-M 'R -3 c'
_cod_database_code 7109121

loop_
_symmetry_equiv_pos_as_xyz
'x, y, z'
'-y, x-y, z'
'-x+y, -x, z'
'x-y, -y, -z+1/2'
'-x, -x+y, -z+1/2'
'y, x, -z+1/2'
'x+2/3, y+1/3, z+1/3'
'-y+2/3, x-y+1/3, z+1/3'
'-x+y+2/3, -x+1/3, z+1/3'
'x-y+2/3, -y+1/3, -z+5/6'
'-x+2/3, -x+y+1/3, -z+5/6'
'y+2/3, x+1/3, -z+5/6'
'x+1/3, y+2/3, z+2/3'
'-y+1/3, x-y+2/3, z+2/3'
'-x+y+1/3, -x+2/3, z+2/3'
'x-y+1/3, -y+2/3, -z+7/6'
'-x+1/3, -x+y+2/3, -z+7/6'
'y+1/3, x+2/3, -z+7/6'
'-x, -y, -z'
'y, -x+y, -z'
'x-y, x, -z'
'-x+y, y, z-1/2'
'x, x-y, z-1/2'
'-y, -x, z-1/2'
'-x+2/3, -y+1/3, -z+1/3'
'y+2/3, -x+y+1/3, -z+1/3'
'x-y+2/3, x+1/3, -z+1/3'
'-x+y+2/3, y+1/3, z-1/6'
'x+2/3, x-y+1/3, z-1/6'
'-y+2/3, -x+1/3, z-1/6'
'-x+1/3, -y+2/3, -z+2/3'
'y+1/3, -x+y+2/3, -z+2/3'
'x-y+1/3, x+2/3, -z+2/3'
'-x+y+1/3, y+2/3, z+1/6'
'x+1/3, x-y+2/3, z+1/6'
'-y+1/3, -x+2/3, z+1/6'

loop_
_atom_site_label
_atom_site_type_symbol
_atom_site_fract_x
_atom_site_fract_y
_atom_site_fract_z
_atom_site_U_iso_or_equiv
_atom_site_adp_type
_atom_site_occupancy
_atom_site_symmetry_multiplicity
_atom_site_calc_flag
_atom_site_refinement_flags
C1 C 0.75998(17) 0.12743(18) 0.25065(11) 0.0556(10) Uani 1 1 d .
C2 C 0.73965(18) 0.15833(18) 0.28513(12) 0.0589(10) Uani 1 1 d .
H2A H 0.726 0.1831 0.2696 0.071 Uiso 1 1 calc R
H2B H 0.7046 0.1266 0.301 0.071 Uiso 1 1 calc R
C3 C 0.78795(19) 0.1988(2) 0.31891(13) 0.0671(12) Uani 1 1 d .
C4 C 0.8701(2) 0.2200(2) 0.25744(15) 0.0784(14) Uani 1 1 d .
C5 C 0.8171(2) 0.1760(2) 0.22796(13) 0.0727(13) Uani 1 1 d .
H5A H 0.8056 0.2001 0.2094 0.087 Uiso 1 1 calc R
H5B H 0.8319 0.1556 0.2085 0.087 Uiso 1 1 calc R
C6 C 0.7961(3) 0.1609(3) 0.35504(14) 0.0927(17) Uani 1 1 d .
H6A H 0.81 0.1353 0.3419 0.139 Uiso 1 1 calc R
H6B H 0.7575 0.1357 0.3696 0.139 Uiso 1 1 calc R
H6C H 0.8257 0.1878 0.3763 0.139 Uiso 1 1 calc R
C7 C 0.7691(3) 0.2414(3) 0.3401(2) 0.0980(18) Uani 1 1 d .
H7A H 0.8023 0.2714 0.3577 0.147 Uiso 1 1 calc R
H7B H 0.7339 0.2181 0.3586 0.147 Uiso 1 1 calc R
H7C H 0.7592 0.2616 0.3173 0.147 Uiso 1 1 calc R
C8 C 0.9081(2) 0.1909(3) 0.2730(2) 0.105(2) Uani 1 1 d .
H8A H 0.9379 0.2173 0.2944 0.157 Uiso 1 1 calc R
H8B H 0.9286 0.1856 0.248 0.157 Uiso 1 1 calc R
H8C H 0.8814 0.1518 0.2863 0.157 Uiso 1 1 calc R
C9 C 0.9114(3) 0.2784(3) 0.2316(2) 0.127(3) Uani 1 1 d .
H9A H 0.8872 0.2948 0.2196 0.19 Uiso 1 1 calc R
H9B H 0.9309 0.2693 0.2078 0.19 Uiso 1 1 calc R
H9C H 0.9421 0.3081 0.251 0.19 Uiso 1 1 calc R
C10 C 0.65909(18) 0.04934(17) 0.22978(13) 0.0606(10) Uani 1 1 d .
H10A H 0.6322 0.0327 0.2043 0.073 Uiso 1 1 calc R
H10B H 0.6392 0.0621 0.2514 0.073 Uiso 1 1 calc R
C11 C 0.66982(19) 0 0.25 0.0505(11) Uani 1 2 d S
C12 C 0.71897(18) 0.02985(17) 0.28546(11) 0.0576(10) Uani 1 1 d .
H12A H 0.7026 0.0413 0.3105 0.069 Uiso 1 1 calc R
H12B H 0.7305 0.0006 0.2959 0.069 Uiso 1 1 calc R
N1 N 0.84770(14) 0.23729(16) 0.29710(11) 0.0655(10) Uani 1 1 d .
O1 O 0.88885(15) 0.28128(16) 0.32019(12) 0.0941(13) Uani 1 1 d .
O2 O 0.77240(11) 0.08338(12) 0.26873(7) 0.0565(8) Uani 1 1 d .
O3 O 0.71601(13) 0.10125(12) 0.21634(8) 0.0644(9) Uani 1 1 d .

loop_
_atom_site_aniso_label
_atom_site_aniso_U_11
_atom_site_aniso_U_22
_atom_site_aniso_U_33
_atom_site_aniso_U_23
_atom_site_aniso_U_13
_atom_site_aniso_U_12
C1 0.055(2) 0.058(2) 0.0470(18) -0.0092(15) -0.0089(14) 0.0230(17)
C2 0.053(2) 0.055(2) 0.063(2) -0.0076(16) 0.0005(16) 0.0231(18)
C3 0.060(2) 0.065(2) 0.057(2) -0.0213(18) 0.0007(16) 0.017(2)
C4 0.056(2) 0.079(3) 0.071(3) -0.017(2) 0.0082(19) 0.012(2)
C5 0.067(3) 0.077(3) 0.054(2) -0.0067(18) 0.0074(18) 0.020(2)
C6 0.105(4) 0.098(4) 0.047(2) -0.009(2) -0.015(2) 0.031(3)
C7 0.078(3) 0.089(4) 0.111(4) -0.043(3) 0.004(3) 0.030(3)
C8 0.067(3) 0.122(5) 0.117(4) -0.044(4) -0.008(3) 0.041(3)
C9 0.086(4) 0.102(4) 0.110(4) 0.002(3) 0.033(3) -0.014(3)
C10 0.055(2) 0.054(2) 0.069(2) -0.0140(16) -0.0198(17) 0.0244(18)
C11 0.0475(19) 0.055(3) 0.052(2) -0.007(2) -0.0037(10) 0.0273(14)
C12 0.069(3) 0.057(2) 0.0475(18) -0.0062(15) -0.0073(16) 0.033(2)
N1 0.0466(18) 0.064(2) 0.0641(19) -0.0194(15) -0.0041(13) 0.0110(15)
O1 0.061(2) 0.086(2) 0.099(2) -0.0403(18) -0.0143(16) 0.0101(17)
O2 0.0503(15) 0.0639(17) 0.0524(14) -0.0109(11) -0.0075(10) 0.0262(13)
O3 0.0720(18) 0.0563(16) 0.0504(15) -0.0051(11) -0.0161(11) 0.0211(14)

loop_
_atom_type_symbol
_atom_type_description
_atom_type_scat_dispersion_real
_atom_type_scat_dispersion_imag
_atom_type_scat_source
C C 0.0033 0.0016 'International Tables Vol C Tables 4.2.6.8 and 6.1.1.4'
H H 0 0 'International Tables Vol C Tables 4.2.6.8 and 6.1.1.4'
N N 0.0061 0.0033 'International Tables Vol C Tables 4.2.6.8 and 6.1.1.4'
O O 0.0106 0.006 'International Tables Vol C Tables 4.2.6.8 and 6.1.1.4'

loop_
_geom_angle_atom_site_label_1
_geom_angle_atom_site_label_2
_geom_angle_atom_site_label_3
_geom_angle
_geom_angle_site_symmetry_1
_geom_angle_site_symmetry_3
O2 C1 O3 110.3(3) . .
O2 C1 C5 108.6(3) . .
O3 C1 C5 104.7(3) . .
O2 C1 C2 113.6(3) . .
O3 C1 C2 110.5(3) . .
C5 C1 C2 108.7(3) . .
C3 C2 C1 115.9(3) . .
C3 C2 H2A 108.3 . .
C1 C2 H2A 108.3 . .
C3 C2 H2B 108.3 . .
C1 C2 H2B 108.3 . .
H2A C2 H2B 107.4 . .
N1 C3 C7 107.5(4) . .
N1 C3 C2 110.7(3) . .
C7 C3 C2 109.2(4) . .
N1 C3 C6 108.5(4) . .
C7 C3 C6 109.3(4) . .
C2 C3 C6 111.7(4) . .
N1 C4 C9 107.9(4) . .
N1 C4 C5 111.1(3) . .
C9 C4 C5 109.3(4) . .
N1 C4 C8 108.2(4) . .
C9 C4 C8 109.2(5) . .
C5 C4 C8 111.0(4) . .
C1 C5 C4 117.4(3) . .
C1 C5 H5A 108 . .
C4 C5 H5A 108 . .
C1 C5 H5B 108 . .
C4 C5 H5B 108 . .
H5A C5 H5B 107.2 . .
C3 C6 H6A 109.5 . .
C3 C6 H6B 109.5 . .
H6A C6 H6B 109.5 . .
C3 C6 H6C 109.5 . .
H6A C6 H6C 109.5 . .
H6B C6 H6C 109.5 . .
C3 C7 H7A 109.5 . .
C3 C7 H7B 109.5 . .
H7A C7 H7B 109.5 . .
C3 C7 H7C 109.5 . .
H7A C7 H7C 109.5 . .
H7B C7 H7C 109.5 . .
C4 C8 H8A 109.5 . .
C4 C8 H8B 109.5 . .
H8A C8 H8B 109.5 . .
C4 C8 H8C 109.5 . .
H8A C8 H8C 109.5 . .
H8B C8 H8C 109.5 . .
C4 C9 H9A 109.5 . .
C4 C9 H9B 109.5 . .
H9A C9 H9B 109.5 . .
C4 C9 H9C 109.5 . .
H9A C9 H9C 109.5 . .
H9B C9 H9C 109.5 . .
O3 C10 C11 110.6(3) . .
O3 C10 H10A 109.5 . .
C11 C10 H10A 109.5 . .
O3 C10 H10B 109.5 . .
C11 C10 H10B 109.5 . .
H10A C10 H10B 108.1 . .
C12 C11 C12 110.9(4) . 4
C12 C11 C10 108.1(2) . .
C12 C11 C10 110.7(2) 4 .
C12 C11 C10 110.7(2) . 4
C12 C11 C10 108.1(2) 4 4
C10 C11 C10 108.4(4) . 4
O2 C12 C11 111.5(2) . .
O2 C12 H12A 109.3 . .
C11 C12 H12A 109.3 . .
O2 C12 H12B 109.3 . .
C11 C12 H12B 109.3 . .
H12A C12 H12B 108 . .
O1 N1 C3 116.4(3) . .
O1 N1 C4 115.6(3) . .
C3 N1 C4 125.6(3) . .
C1 O2 C12 113.8(3) . .
C1 O3 C10 114.3(3) . .

loop_
_geom_bond_atom_site_label_1
_geom_bond_atom_site_label_2
_geom_bond_distance
_geom_bond_site_symmetry_2
C1 O2 1.405(5) .
C1 O3 1.414(4) .
C1 C5 1.508(5) .
C1 C2 1.532(5) .
C2 C3 1.522(5) .
C2 H2A 0.97 .
C2 H2B 0.97 .
C3 N1 1.476(5) .
C3 C7 1.512(7) .
C3 C6 1.529(7) .
C4 N1 1.477(5) .
C4 C9 1.524(7) .
C4 C5 1.524(6) .
C4 C8 1.541(8) .
C5 H5A 0.97 .
C5 H5B 0.97 .
C6 H6A 0.96 .
C6 H6B 0.96 .
C6 H6C 0.96 .
C7 H7A 0.96 .
C7 H7B 0.96 .
C7 H7C 0.96 .
C8 H8A 0.96 .
C8 H8B 0.96 .
C8 H8C 0.96 .
C9 H9A 0.96 .
C9 H9B 0.96 .
C9 H9C 0.96 .
C10 O3 1.433(5) .
C10 C11 1.525(5) .
C10 H10A 0.97 .
C10 H10B 0.97 .
C11 C12 1.520(4) .
C11 C12 1.520(4) 4
C11 C10 1.525(5) 4
C12 O2 1.439(4) .
C12 H12A 0.97 .
C12 H12B 0.97 .
N1 O1 1.280(4) .
